data_7125558
loop_
_publ_author_name
'Henderson, Alistair P.'
'Mutlu, Esra'
'Leclercq, Am\'elie'
'Bleasdale, Christine'
'Clegg, William'
'Henderson, Richard A.'
'Golding, Bernard T.'

_publ_section_title
;
 Trapping of benzene oxide-oxepin and methyl-substituted derivatives with
 4-phenyl- and 4-pentafluorophenyl-1,2,4-triazoline-3,5-dione.
;
_journal_issue 17
_journal_name_full 'Chemical communications (Cambridge, England)'
_journal_page_first 1956
_journal_page_last 1957
_journal_paper_doi 10.1039/b205079j
_journal_year 2002
_chemical_formula_sum 'C26 H24 Cl4 N6 O5'
_chemical_formula_weight 642.32
_space_group_IT_number 2
_space_group_name_Hall '-P 1'
_space_group_name_H-M_alt 'P -1'
_symmetry_cell_setting triclinic
_symmetry_space_group_name_H-M 'P -1'
_atom_sites_solution_hydrogens geom
_atom_sites_solution_primary direct
_atom_sites_solution_secondary difmap
_audit_creation_method SHELXL-97
_cell_angle_alpha 85.792(2)
_cell_angle_beta 78.365(2)
_cell_angle_gamma 74.561(2)
_cell_formula_units_Z 2
_cell_length_a 9.1142(8)
_cell_length_b 9.5955(9)
_cell_length_c 17.0216(15)
_cell_measurement_reflns_used 7498
_cell_measurement_temperature 160(2)
_cell_measurement_theta_max 28.25
_cell_measurement_theta_min 2.20
_cell_volume 1405.1(2)
_computing_cell_refinement 'Bruker SAINT'
_computing_data_collection 'Bruker SMART'
_computing_data_reduction 'Bruker SAINT'
_computing_molecular_graphics 'Bruker SHELXTL'
_computing_publication_material 'Bruker SHELXTL and local programs'
_computing_structure_refinement 'Bruker SHELXTL'
_computing_structure_solution 'Bruker SHELXTL'
_diffrn_ambient_temperature 160(2)
_diffrn_measured_fraction_theta_full 0.986
_diffrn_measured_fraction_theta_max 0.892
_diffrn_measurement_device_type 'Bruker SMART 1K CCD diffractometer'
_diffrn_measurement_method '\w rotation with narrow frames'
_diffrn_radiation_monochromator graphite
_diffrn_radiation_source 'sealed tube'
_diffrn_radiation_type MoK\a
_diffrn_radiation_wavelength 0.71073
_diffrn_reflns_av_R_equivalents 0.0339
_diffrn_reflns_av_sigmaI/netI 0.0536
_diffrn_reflns_limit_h_max 11
_diffrn_reflns_limit_h_min -12
_diffrn_reflns_limit_k_max 12
_diffrn_reflns_limit_k_min -12
_diffrn_reflns_limit_l_max 22
_diffrn_reflns_limit_l_min -22
_diffrn_reflns_number 12071
_diffrn_reflns_theta_full 26.00
_diffrn_reflns_theta_max 28.43
_diffrn_reflns_theta_min 2.20
_diffrn_standards_decay_% 0
_diffrn_standards_number 0
_exptl_absorpt_coefficient_mu 0.471
_exptl_absorpt_correction_T_max 0.981
_exptl_absorpt_correction_T_min 0.766
_exptl_absorpt_correction_type multi-scan
_exptl_crystal_colour colourless
_exptl_crystal_density_diffrn 1.518
_exptl_crystal_density_method 'not measured'
_exptl_crystal_description lath
_exptl_crystal_F_000 660
_exptl_crystal_size_max 0.60
_exptl_crystal_size_mid 0.15
_exptl_crystal_size_min 0.04
_refine_diff_density_max 0.521
_refine_diff_density_min -0.573
_refine_diff_density_rms 0.072
_refine_ls_extinction_coef 0.0049(15)
_refine_ls_extinction_expression Fc^*^=kFc[1+0.001xFc^2^\l^3^/sin(2\q)]^-1/4^
_refine_ls_extinction_method SHELXL
_refine_ls_goodness_of_fit_ref 1.050
_refine_ls_hydrogen_treatment constr
_refine_ls_matrix_type full
_refine_ls_number_parameters 392
_refine_ls_number_reflns 6313
_refine_ls_number_restraints 37
_refine_ls_restrained_S_all 1.085
_refine_ls_R_factor_all 0.0760
_refine_ls_R_factor_gt 0.0493
_refine_ls_shift/su_max 0.004
_refine_ls_shift/su_mean 0.000
_refine_ls_structure_factor_coef Fsqd
_refine_ls_weighting_details 'calc w=1/[\s^2^(Fo^2^)+(0.0688P)^2^+0.8750P] where P=(Fo^2^+2Fc^2^)/3'
_refine_ls_weighting_scheme calc
_refine_ls_wR_factor_gt 0.1259
_refine_ls_wR_factor_ref 0.1434
_reflns_number_gt 4581
_reflns_number_total 6313
_reflns_threshold_expression I>2\s(I)
_cod_data_source_file b205079j.txt
_cod_data_source_block btg48
_cod_original_sg_symbol_H-M P-1
_cod_database_code 7125558

loop_
_symmetry_equiv_pos_as_xyz
'x, y, z'
'-x, -y, -z'

loop_
_atom_site_label
_atom_site_type_symbol
_atom_site_fract_x
_atom_site_fract_y
_atom_site_fract_z
_atom_site_U_iso_or_equiv
_atom_site_adp_type
_atom_site_occupancy
_atom_site_symmetry_multiplicity
_atom_site_calc_flag
_atom_site_refinement_flags
_atom_site_disorder_assembly
_atom_site_disorder_group
C1 C 0.0900(3) 0.4715(3) 0.14149(14) 0.0179(5) Uani 1 1 d . . .
H1 H -0.0031 0.5169 0.1171 0.021 Uiso 1 1 calc R . .
C2 C 0.1857(3) 0.5798(3) 0.14886(15) 0.0203(5) Uani 1 1 d . . .
H2 H 0.2042 0.6345 0.0971 0.024 Uiso 1 1 calc R . .
C3 C 0.3358(3) 0.4695(3) 0.16170(14) 0.0186(5) Uani 1 1 d . . .
H3 H 0.4260 0.5136 0.1507 0.022 Uiso 1 1 calc R . .
C4 C 0.3102(3) 0.4078(3) 0.24832(14) 0.0178(5) Uani 1 1 d . . .
C5 C 0.4537(3) 0.2992(3) 0.26727(15) 0.0222(5) Uani 1 1 d . . .
H5A H 0.5404 0.3444 0.2581 0.033 Uiso 1 1 calc R . .
H5B H 0.4797 0.2157 0.2325 0.033 Uiso 1 1 calc R . .
H5C H 0.4337 0.2672 0.3235 0.033 Uiso 1 1 calc R . .
C6 C 0.1244(3) 0.6813(3) 0.21696(16) 0.0258(6) Uani 1 1 d . . .
H6 H 0.0502 0.7697 0.2101 0.031 Uiso 1 1 calc R . .
C7 C 0.1701(3) 0.6523(3) 0.28680(16) 0.0261(6) Uani 1 1 d . . .
C8 C 0.1272(4) 0.7485(3) 0.35687(18) 0.0375(7) Uani 1 1 d . . .
H8A H 0.0681 0.8446 0.3420 0.056 Uiso 1 1 calc R . .
H8B H 0.2215 0.7566 0.3734 0.056 Uiso 1 1 calc R . .
H8C H 0.0638 0.7078 0.4014 0.056 Uiso 1 1 calc R . .
C9 C 0.2126(3) 0.3368(3) 0.01122(14) 0.0182(5) Uani 1 1 d . . .
C10 C 0.4564(3) 0.3374(3) 0.03179(14) 0.0181(5) Uani 1 1 d . . .
C11 C 0.4388(3) 0.2488(3) -0.10055(15) 0.0199(5) Uani 1 1 d . . .
C12 C 0.3844(3) 0.3179(3) -0.16697(15) 0.0247(5) Uani 1 1 d . . .
H12 H 0.3074 0.4074 -0.1618 0.030 Uiso 1 1 calc R . .
C13 C 0.4438(3) 0.2545(3) -0.24165(17) 0.0328(6) Uani 1 1 d . . .
H13 H 0.4067 0.3005 -0.2878 0.039 Uiso 1 1 calc R . .
C14 C 0.5568(3) 0.1247(4) -0.24873(18) 0.0359(7) Uani 1 1 d . . .
H14 H 0.5963 0.0812 -0.2997 0.043 Uiso 1 1 calc R . .
C15 C 0.6122(3) 0.0585(3) -0.18222(18) 0.0324(6) Uani 1 1 d . . .
H15 H 0.6909 -0.0299 -0.1877 0.039 Uiso 1 1 calc R . .
C16 C 0.5543(3) 0.1195(3) -0.10727(16) 0.0256(6) Uani 1 1 d . . .
H16 H 0.5927 0.0739 -0.0614 0.031 Uiso 1 1 calc R . .
C17 C -0.0643(3) 0.3410(2) 0.24491(13) 0.0164(5) Uani 1 1 d . . .
C18 C 0.1336(3) 0.2453(3) 0.31478(14) 0.0179(5) Uani 1 1 d . . .
C19 C -0.1076(3) 0.1564(3) 0.35263(15) 0.0190(5) Uani 1 1 d . . .
C20 C -0.1896(3) 0.0861(3) 0.31572(16) 0.0259(6) Uani 1 1 d . . .
H20 H -0.1863 0.0966 0.2595 0.031 Uiso 1 1 calc R . .
C21 C -0.2760(3) 0.0006(3) 0.36187(19) 0.0348(7) Uani 1 1 d . . .
H21 H -0.3331 -0.0471 0.3371 0.042 Uiso 1 1 calc R . .
C22 C -0.2804(3) -0.0164(3) 0.44354(18) 0.0339(7) Uani 1 1 d . . .
H22 H -0.3399 -0.0756 0.4747 0.041 Uiso 1 1 calc R . .
C23 C -0.1977(3) 0.0534(3) 0.47962(17) 0.0295(6) Uani 1 1 d . . .
H23 H -0.1998 0.0411 0.5357 0.035 Uiso 1 1 calc R . .
C24 C -0.1117(3) 0.1413(3) 0.43479(15) 0.0232(5) Uani 1 1 d . . .
H24 H -0.0565 0.1905 0.4599 0.028 Uiso 1 1 calc R . .
N1 N 0.2031(2) 0.3578(2) 0.09147(12) 0.0191(4) Uani 1 1 d . . .
N2 N 0.3551(2) 0.3555(2) 0.10489(12) 0.0193(4) Uani 1 1 d . . .
N3 N 0.3718(2) 0.3072(2) -0.02212(12) 0.0194(4) Uani 1 1 d . . .
N4 N 0.0499(2) 0.4124(2) 0.22120(12) 0.0175(4) Uani 1 1 d . . .
N5 N 0.1797(2) 0.3404(2) 0.25673(12) 0.0177(4) Uani 1 1 d . . .
N6 N -0.0160(2) 0.2444(2) 0.30504(12) 0.0167(4) Uani 1 1 d . . .
O1 O 0.2733(2) 0.52295(19) 0.30369(10) 0.0233(4) Uani 1 1 d . . .
O2 O 0.10705(19) 0.33781(19) -0.02226(10) 0.0231(4) Uani 1 1 d . . .
O3 O 0.59060(18) 0.34190(19) 0.01814(10) 0.0231(4) Uani 1 1 d . . .
O4 O -0.18382(18) 0.36344(19) 0.21927(10) 0.0228(4) Uani 1 1 d . . .
O5 O 0.2055(2) 0.1751(2) 0.36307(11) 0.0260(4) Uani 1 1 d . . .
C25 C -0.1260(3) 0.1393(3) 0.07490(17) 0.0290(6) Uani 1 1 d . . .
H25A H -0.1745 0.2353 0.0992 0.035 Uiso 1 1 calc R . .
H25B H -0.1032 0.1533 0.0159 0.035 Uiso 1 1 calc R . .
Cl1 Cl 0.04947(8) 0.05906(8) 0.10984(4) 0.03355(19) Uani 1 1 d . . .
Cl2 Cl -0.25567(9) 0.02793(8) 0.10042(5) 0.0390(2) Uani 1 1 d . . .
C26 C 0.2890(5) 0.4255(6) 0.4974(3) 0.0793(14) Uani 1 1 d DU . .
H26A H 0.2432 0.3810 0.4609 0.095 Uiso 0.683(7) 1 calc PR A 1
H26B H 0.2977 0.5214 0.4744 0.095 Uiso 0.683(7) 1 calc PR A 1
Cl3 Cl 0.47282(16) 0.31761(15) 0.50289(12) 0.0554(7) Uani 0.683(7) 1 d PDU A 1
Cl4 Cl 0.1668(2) 0.4480(2) 0.59080(12) 0.0624(7) Uani 0.683(7) 1 d PDU A 1
H26X H 0.2735 0.3530 0.4656 0.075 Uiso 0.317(7) 1 d PR A 2
H26Y H 0.2981 0.5064 0.4616 0.075 Uiso 0.317(7) 1 d PR A 2
Cl3X Cl 0.4636(17) 0.355(3) 0.5208(16) 0.421(14) Uani 0.317(7) 1 d PDU A 2
Cl4X Cl 0.139(2) 0.4764(19) 0.5670(13) 0.358(12) Uani 0.317(7) 1 d PDU A 2

loop_
_atom_site_aniso_label
_atom_site_aniso_U_11
_atom_site_aniso_U_22
_atom_site_aniso_U_33
_atom_site_aniso_U_23
_atom_site_aniso_U_13
_atom_site_aniso_U_12
C1 0.0122(11) 0.0216(12) 0.0189(12) 0.0027(9) -0.0029(9) -0.0035(9)
C2 0.0154(11) 0.0213(12) 0.0243(12) 0.0061(10) -0.0035(9) -0.0068(9)
C3 0.0137(11) 0.0230(12) 0.0204(12) -0.0010(9) -0.0010(9) -0.0086(9)
C4 0.0120(11) 0.0228(12) 0.0200(12) -0.0010(9) -0.0026(9) -0.0072(9)
C5 0.0117(11) 0.0290(13) 0.0263(13) -0.0007(10) -0.0053(10) -0.0048(10)
C6 0.0245(13) 0.0194(12) 0.0321(14) 0.0006(10) -0.0014(11) -0.0064(10)
C7 0.0226(13) 0.0224(13) 0.0313(14) -0.0037(11) 0.0014(11) -0.0065(10)
C8 0.0408(17) 0.0335(16) 0.0353(16) -0.0131(13) -0.0027(13) -0.0046(13)
C9 0.0142(11) 0.0194(12) 0.0210(12) 0.0009(9) -0.0024(9) -0.0054(9)
C10 0.0155(11) 0.0188(11) 0.0195(12) -0.0004(9) -0.0033(9) -0.0037(9)
C11 0.0163(11) 0.0226(12) 0.0228(12) -0.0024(9) -0.0017(9) -0.0097(9)
C12 0.0210(13) 0.0274(13) 0.0265(13) -0.0002(10) -0.0052(10) -0.0072(10)
C13 0.0307(15) 0.0464(17) 0.0259(14) -0.0006(12) -0.0064(12) -0.0172(13)
C14 0.0250(14) 0.0537(19) 0.0320(16) -0.0203(14) 0.0026(12) -0.0160(13)
C15 0.0178(13) 0.0346(15) 0.0441(17) -0.0147(13) -0.0028(12) -0.0041(11)
C16 0.0192(12) 0.0271(13) 0.0319(14) -0.0024(11) -0.0075(11) -0.0062(10)
C17 0.0128(11) 0.0200(11) 0.0155(11) -0.0018(9) -0.0007(9) -0.0035(9)
C18 0.0139(11) 0.0209(12) 0.0192(12) -0.0006(9) -0.0014(9) -0.0063(9)
C19 0.0125(11) 0.0197(12) 0.0241(12) 0.0033(9) -0.0012(9) -0.0059(9)
C20 0.0233(13) 0.0310(14) 0.0278(14) 0.0042(11) -0.0085(11) -0.0133(11)
C21 0.0291(15) 0.0357(16) 0.0472(18) 0.0061(13) -0.0113(13) -0.0202(13)
C22 0.0243(14) 0.0336(15) 0.0437(17) 0.0116(13) -0.0004(12) -0.0154(12)
C23 0.0249(14) 0.0348(15) 0.0267(14) 0.0074(11) -0.0002(11) -0.0098(11)
C24 0.0190(12) 0.0283(13) 0.0233(13) 0.0004(10) -0.0037(10) -0.0082(10)
N1 0.0092(9) 0.0256(11) 0.0238(11) -0.0010(8) -0.0038(8) -0.0061(8)
N2 0.0089(9) 0.0303(11) 0.0210(10) -0.0022(8) -0.0031(8) -0.0083(8)
N3 0.0137(10) 0.0244(11) 0.0201(10) -0.0015(8) -0.0021(8) -0.0053(8)
N4 0.0090(9) 0.0237(10) 0.0198(10) 0.0047(8) -0.0044(7) -0.0044(8)
N5 0.0089(9) 0.0237(10) 0.0229(10) 0.0065(8) -0.0069(8) -0.0071(8)
N6 0.0107(9) 0.0207(10) 0.0195(10) 0.0030(8) -0.0030(7) -0.0061(8)
O1 0.0226(9) 0.0252(9) 0.0225(9) -0.0037(7) -0.0042(7) -0.0063(7)
O2 0.0166(9) 0.0286(9) 0.0255(9) 0.0002(7) -0.0074(7) -0.0060(7)
O3 0.0107(8) 0.0324(10) 0.0262(9) -0.0005(7) -0.0012(7) -0.0074(7)
O4 0.0111(8) 0.0301(10) 0.0285(9) 0.0048(7) -0.0072(7) -0.0065(7)
O5 0.0168(9) 0.0350(10) 0.0285(10) 0.0127(8) -0.0099(7) -0.0098(8)
C25 0.0270(14) 0.0283(14) 0.0352(15) 0.0016(11) -0.0115(12) -0.0097(11)
Cl1 0.0234(3) 0.0394(4) 0.0371(4) 0.0028(3) -0.0077(3) -0.0061(3)
Cl2 0.0360(4) 0.0438(4) 0.0445(4) 0.0010(3) -0.0083(3) -0.0225(3)
C26 0.069(3) 0.092(4) 0.068(3) 0.007(3) -0.008(2) -0.012(3)
Cl3 0.0324(8) 0.0367(8) 0.0946(13) -0.0054(7) -0.0064(7) -0.0076(5)
Cl4 0.0616(11) 0.0567(10) 0.0604(11) -0.0251(7) 0.0147(7) -0.0138(7)
Cl3X 0.260(13) 0.50(3) 0.53(3) 0.02(2) -0.250(17) -0.023(18)
Cl4X 0.375(16) 0.207(14) 0.36(2) -0.011(13) 0.215(14) -0.059(13)

loop_
_atom_type_symbol
_atom_type_description
_atom_type_scat_dispersion_real
_atom_type_scat_dispersion_imag
_atom_type_scat_source
C C 0.0033 0.0016 'International Tables Vol C Tables 4.2.6.8 and 6.1.1.4'
H H 0.0000 0.0000 'International Tables Vol C Tables 4.2.6.8 and 6.1.1.4'
N N 0.0061 0.0033 'International Tables Vol C Tables 4.2.6.8 and 6.1.1.4'
O O 0.0106 0.0060 'International Tables Vol C Tables 4.2.6.8 and 6.1.1.4'
Cl Cl 0.1484 0.1585 'International Tables Vol C Tables 4.2.6.8 and 6.1.1.4'

loop_
_geom_angle_atom_site_label_1
_geom_angle_atom_site_label_2
_geom_angle_atom_site_label_3
_geom_angle
N4 C1 N1 108.96(19)
N4 C1 C2 106.65(19)
N1 C1 C2 102.84(18)
C6 C2 C3 110.7(2)
C6 C2 C1 116.5(2)
C3 C2 C1 98.08(18)
N2 C3 C2 103.82(18)
N2 C3 C4 109.58(19)
C2 C3 C4 108.48(19)
O1 C4 N5 110.55(18)
O1 C4 C5 106.83(19)
N5 C4 C5 110.82(19)
O1 C4 C3 109.36(19)
N5 C4 C3 106.91(18)
C5 C4 C3 112.41(19)
C7 C6 C2 122.1(2)
C6 C7 O1 123.0(2)
C6 C7 C8 127.3(3)
O1 C7 C8 109.6(2)
O2 C9 N1 127.2(2)
O2 C9 N3 127.8(2)
N1 C9 N3 104.96(19)
O3 C10 N2 127.3(2)
O3 C10 N3 127.6(2)
N2 C10 N3 105.13(19)
C12 C11 C16 121.2(2)
C12 C11 N3 120.0(2)
C16 C11 N3 118.7(2)
C11 C12 C13 119.1(2)
C14 C13 C12 120.1(3)
C15 C14 C13 120.2(3)
C14 C15 C16 120.6(3)
C15 C16 C11 118.7(3)
O4 C17 N4 126.0(2)
O4 C17 N6 128.5(2)
N4 C17 N6 105.48(19)
O5 C18 N5 128.0(2)
O5 C18 N6 126.9(2)
N5 C18 N6 105.06(19)
C20 C19 C24 120.7(2)
C20 C19 N6 119.6(2)
C24 C19 N6 119.7(2)
C21 C20 C19 119.1(2)
C22 C21 C20 120.9(3)
C21 C22 C23 119.6(2)
C22 C23 C24 120.6(3)
C23 C24 C19 119.1(2)
C9 N1 N2 108.84(18)
C9 N1 C1 126.85(19)
N2 N1 C1 107.63(17)
C10 N2 N1 108.16(18)
C10 N2 C3 125.16(19)
N1 N2 C3 107.52(17)
C10 N3 C9 111.37(19)
C10 N3 C11 124.63(19)
C9 N3 C11 123.97(19)
C17 N4 N5 108.46(18)
C17 N4 C1 125.03(19)
N5 N4 C1 114.45(17)
C18 N5 N4 108.23(17)
C18 N5 C4 129.38(19)
N4 N5 C4 118.49(18)
C17 N6 C18 111.35(19)
C17 N6 C19 124.57(19)
C18 N6 C19 124.07(19)
C7 O1 C4 117.84(19)
Cl2 C25 Cl1 110.38(15)
Cl3 C26 Cl4 112.2(3)
Cl3X C26 Cl4X 120.3(10)

loop_
_geom_bond_atom_site_label_1
_geom_bond_atom_site_label_2
_geom_bond_distance
C1 N4 1.447(3)
C1 N1 1.470(3)
C1 C2 1.550(3)
C2 C6 1.490(4)
C2 C3 1.535(3)
C3 N2 1.465(3)
C3 C4 1.544(3)
C4 O1 1.431(3)
C4 N5 1.476(3)
C4 C5 1.515(3)
C6 C7 1.324(4)
C7 O1 1.394(3)
C7 C8 1.486(4)
C9 O2 1.211(3)
C9 N1 1.378(3)
C9 N3 1.407(3)
C10 O3 1.210(3)
C10 N2 1.383(3)
C10 N3 1.401(3)
C11 C12 1.380(4)
C11 C16 1.392(4)
C11 N3 1.438(3)
C12 C13 1.392(4)
C13 C14 1.385(4)
C14 C15 1.376(4)
C15 C16 1.386(4)
C17 O4 1.215(3)
C17 N4 1.373(3)
C17 N6 1.388(3)
C18 O5 1.208(3)
C18 N5 1.375(3)
C18 N6 1.408(3)
C19 C20 1.388(3)
C19 C24 1.389(3)
C19 N6 1.439(3)
C20 C21 1.382(4)
C21 C22 1.381(4)
C22 C23 1.382(4)
C23 C24 1.387(4)
N1 N2 1.443(3)
N4 N5 1.427(3)
C25 Cl2 1.768(3)
C25 Cl1 1.779(3)
C26 Cl3 1.735(5)
C26 Cl4 1.739(5)
C26 Cl4X 1.609(11)
C26 Cl3X 1.670(11)

loop_
_geom_torsion_atom_site_label_1
_geom_torsion_atom_site_label_2
_geom_torsion_atom_site_label_3
_geom_torsion_atom_site_label_4
_geom_torsion
N4 C1 C2 C6 -45.4(3)
N1 C1 C2 C6 -159.9(2)
N4 C1 C2 C3 72.7(2)
N1 C1 C2 C3 -41.9(2)
C6 C2 C3 N2 163.84(19)
C1 C2 C3 N2 41.5(2)
C6 C2 C3 C4 47.3(3)
C1 C2 C3 C4 -75.0(2)
N2 C3 C4 O1 -173.27(17)
C2 C3 C4 O1 -60.5(2)
N2 C3 C4 N5 -53.6(2)
C2 C3 C4 N5 59.2(2)
N2 C3 C4 C5 68.3(2)
C2 C3 C4 C5 -179.02(19)
C3 C2 C6 C7 -17.3(3)
C1 C2 C6 C7 93.5(3)
C2 C6 C7 O1 -2.9(4)
C2 C6 C7 C8 175.0(3)
C16 C11 C12 C13 1.7(4)
N3 C11 C12 C13 -175.9(2)
C11 C12 C13 C14 -0.5(4)
C12 C13 C14 C15 -0.7(4)
C13 C14 C15 C16 0.9(4)
C14 C15 C16 C11 0.2(4)
C12 C11 C16 C15 -1.5(4)
N3 C11 C16 C15 176.1(2)
C24 C19 C20 C21 0.1(4)
N6 C19 C20 C21 179.3(2)
C19 C20 C21 C22 -0.6(4)
C20 C21 C22 C23 0.2(5)
C21 C22 C23 C24 0.6(4)
C22 C23 C24 C19 -1.1(4)
C20 C19 C24 C23 0.7(4)
N6 C19 C24 C23 -178.5(2)
O2 C9 N1 N2 -176.9(2)
N3 C9 N1 N2 5.8(2)
O2 C9 N1 C1 -46.0(4)
N3 C9 N1 C1 136.8(2)
N4 C1 N1 C9 143.6(2)
C2 C1 N1 C9 -103.5(2)
N4 C1 N1 N2 -84.9(2)
C2 C1 N1 N2 28.0(2)
O3 C10 N2 N1 173.6(2)
N3 C10 N2 N1 -8.7(2)
O3 C10 N2 C3 45.4(4)
N3 C10 N2 C3 -136.9(2)
C9 N1 N2 C10 1.8(3)
C1 N1 N2 C10 -138.84(19)
C9 N1 N2 C3 139.5(2)
C1 N1 N2 C3 -1.2(2)
C2 C3 N2 C10 102.0(2)
C4 C3 N2 C10 -142.3(2)
C2 C3 N2 N1 -26.5(2)
C4 C3 N2 N1 89.2(2)
O3 C10 N3 C9 -169.4(2)
N2 C10 N3 C9 12.8(3)
O3 C10 N3 C11 12.6(4)
N2 C10 N3 C11 -165.2(2)
O2 C9 N3 C10 171.1(2)
N1 C9 N3 C10 -11.7(3)
O2 C9 N3 C11 -10.9(4)
N1 C9 N3 C11 166.3(2)
C12 C11 N3 C10 -126.9(3)
C16 C11 N3 C10 55.5(3)
C12 C11 N3 C9 55.3(3)
C16 C11 N3 C9 -122.3(3)
O4 C17 N4 N5 -171.6(2)
N6 C17 N4 N5 10.5(2)
O4 C17 N4 C1 -31.6(4)
N6 C17 N4 C1 150.6(2)
N1 C1 N4 C17 -86.6(3)
C2 C1 N4 C17 163.1(2)
N1 C1 N4 N5 51.5(2)
C2 C1 N4 N5 -58.9(2)
O5 C18 N5 N4 -172.2(2)
N6 C18 N5 N4 9.0(2)
O5 C18 N5 C4 -15.3(4)
N6 C18 N5 C4 165.9(2)
C17 N4 N5 C18 -12.6(3)
C1 N4 N5 C18 -157.3(2)
C17 N4 N5 C4 -172.42(19)
C1 N4 N5 C4 42.8(3)
O1 C4 N5 C18 -76.6(3)
C5 C4 N5 C18 41.7(3)
C3 C4 N5 C18 164.5(2)
O1 C4 N5 N4 78.4(2)
C5 C4 N5 N4 -163.34(19)
C3 C4 N5 N4 -40.5(3)
O4 C17 N6 C18 177.1(2)
N4 C17 N6 C18 -5.0(3)
O4 C17 N6 C19 -4.0(4)
N4 C17 N6 C19 173.8(2)
O5 C18 N6 C17 178.6(2)
N5 C18 N6 C17 -2.6(3)
O5 C18 N6 C19 -0.2(4)
N5 C18 N6 C19 178.6(2)
C20 C19 N6 C17 43.7(3)
C24 C19 N6 C17 -137.1(2)
C20 C19 N6 C18 -137.6(2)
C24 C19 N6 C18 41.6(3)
C6 C7 O1 C4 -10.9(4)
C8 C7 O1 C4 170.8(2)
N5 C4 O1 C7 -74.7(2)
C5 C4 O1 C7 164.6(2)
C3 C4 O1 C7 42.7(3)
